data_4106548
loop_
_publ_author_name
'Chen Pan'
'Jiangpu Nan'
'Xueliang Dong'
'Xiao-Ming Ren'
'Wanqin Jin'

_publ_section_title
;
 A Highly Thermally Stable Ferroelectric Metal-Organic Framework and Its
 Thin Film with Substrate Surface Nature Dependent Morphology
;
_journal_name_full 'Journal of the American Chemical Society'
_journal_page_first 12330
_journal_page_last 12333
_journal_paper_doi 10.1021/ja2031568
_journal_volume 133
_journal_year 2011
_chemical_formula_sum 'C11 H11 N O5 Sr'
_chemical_formula_weight 324.83
_chemical_name_systematic
; 
 ? 
;
_space_group_IT_number 144
_symmetry_cell_setting trigonal
_symmetry_space_group_name_Hall 'P 31'
_symmetry_space_group_name_H-M 'P 31'
_atom_sites_solution_hydrogens geom
_atom_sites_solution_primary direct
_atom_sites_solution_secondary difmap
_audit_creation_method SHELXL-97
_cell_angle_alpha 90.00
_cell_angle_beta 90.00
_cell_angle_gamma 120.00
_cell_formula_units_Z 3
_cell_length_a 10.6123(2)
_cell_length_b 10.6123(2)
_cell_length_c 9.8289(2)
_cell_measurement_reflns_used 3665
_cell_measurement_temperature 243(2)
_cell_measurement_theta_max 62.4353
_cell_measurement_theta_min 4.4948
_cell_volume 958.64(3)
_computing_cell_refinement
;
 CrysAlisPro, Oxford Diffraction Ltd.,
 Version 1.171.33.46 (release 27-08-2009 CrysAlis171 .NET)
 (compiled Aug 27 2009,17:19:36)
;
_computing_data_collection
;
 CrysAlisPro, Oxford Diffraction Ltd.,
 Version 1.171.33.46 (release 27-08-2009 CrysAlis171 .NET)
 (compiled Aug 27 2009,17:19:36)
;
_computing_data_reduction
;
 CrysAlisPro, Oxford Diffraction Ltd.,
 Version 1.171.33.46 (release 27-08-2009 CrysAlis171 .NET)
 (compiled Aug 27 2009,17:19:36)
;
_computing_structure_refinement 'SHELXL-97 (Sheldrick, 1997)'
_computing_structure_solution 'SHELXS-97 (Sheldrick, 1990)'
_diffrn_ambient_temperature 243(2)
_diffrn_measured_fraction_theta_full 0.984
_diffrn_measured_fraction_theta_max 0.984
_diffrn_measurement_device_type 'Xcalibur, Sapphire3, Gemini ultra'
_diffrn_measurement_method 'phi and omega scans'
_diffrn_radiation_monochromator graphite
_diffrn_radiation_source 'fine-focus sealed tube'
_diffrn_radiation_type CuK\a
_diffrn_radiation_wavelength 1.54184
_diffrn_reflns_av_R_equivalents 0.0177
_diffrn_reflns_av_sigmaI/netI 0.0158
_diffrn_reflns_limit_h_max 11
_diffrn_reflns_limit_h_min -10
_diffrn_reflns_limit_k_max 10
_diffrn_reflns_limit_k_min -12
_diffrn_reflns_limit_l_max 11
_diffrn_reflns_limit_l_min -10
_diffrn_reflns_number 3656
_diffrn_reflns_theta_full 62.53
_diffrn_reflns_theta_max 62.53
_diffrn_reflns_theta_min 6.59
_exptl_absorpt_coefficient_mu 6.005
_exptl_absorpt_correction_T_max 1.00000
_exptl_absorpt_correction_T_min 0.57412
_exptl_absorpt_correction_type multi-scan
_exptl_crystal_colour colorless
_exptl_crystal_density_diffrn 1.688
_exptl_crystal_description rod
_exptl_crystal_F_000 486
_exptl_crystal_size_max 0.20
_exptl_crystal_size_mid 0.10
_exptl_crystal_size_min 0.10
_refine_diff_density_max 0.524
_refine_diff_density_min -0.391
_refine_diff_density_rms 0.061
_refine_ls_abs_structure_details 'Flack H D (1983), Acta Cryst. A39, 876-881'
_refine_ls_abs_structure_Flack 0.037(19)
_refine_ls_extinction_method none
_refine_ls_goodness_of_fit_ref 1.115
_refine_ls_hydrogen_treatment constr
_refine_ls_matrix_type full
_refine_ls_number_parameters 165
_refine_ls_number_reflns 1485
_refine_ls_number_restraints 1
_refine_ls_restrained_S_all 1.114
_refine_ls_R_factor_all 0.0204
_refine_ls_R_factor_gt 0.0204
_refine_ls_shift/su_max 0.000
_refine_ls_shift/su_mean 0.000
_refine_ls_structure_factor_coef Fsqd
_refine_ls_weighting_details 'calc w=1/[\s^2^(Fo^2^)+(0.0348P)^2^+0.6542P] where P=(Fo^2^+2Fc^2^)/3'
_refine_ls_weighting_scheme calc
_refine_ls_wR_factor_gt 0.0553
_refine_ls_wR_factor_ref 0.0554
_reflns_number_gt 1481
_reflns_number_total 1485
_reflns_threshold_expression >2sigma(I)
_cod_data_source_file ja2031568_si_002_3.cif
_cod_data_source_block 243K
_cod_database_code 4106548

loop_
_symmetry_equiv_pos_as_xyz
'x, y, z'
'-y, x-y, z+1/3'
'-x+y, -x, z+2/3'

loop_
_atom_site_label
_atom_site_type_symbol
_atom_site_fract_x
_atom_site_fract_y
_atom_site_fract_z
_atom_site_U_iso_or_equiv
_atom_site_adp_type
_atom_site_occupancy
_atom_site_symmetry_multiplicity
_atom_site_calc_flag
_atom_site_refinement_flags
Sr1 Sr 0.09861(3) 0.12039(3) 0.83335(2) 0.01645(12) Uani 1 1 d .
O1 O -0.0747(3) -0.1329(3) 0.9585(3) 0.0265(6) Uani 1 1 d .
O2 O -0.0071(3) -0.1595(3) 0.7539(3) 0.0282(7) Uani 1 1 d .
O3 O -0.1146(5) -0.7787(4) 1.1681(4) 0.0470(10) Uani 1 1 d .
O4 O -0.0741(3) -0.8271(3) 0.9604(3) 0.0251(6) Uani 1 1 d .
O5 O 0.2573(4) 0.3836(4) 0.7819(5) 0.0553(11) Uani 1 1 d .
N1 N 0.4759(6) 0.5871(6) 0.7695(6) 0.0681(17) Uani 1 1 d .
C1 C -0.0491(4) -0.2049(4) 0.8717(4) 0.0192(8) Uani 1 1 d .
C2 C -0.0619(4) -0.3478(4) 0.9138(4) 0.0221(9) Uani 1 1 d .
C3 C -0.1078(6) -0.4001(5) 1.0432(5) 0.0354(11) Uani 1 1 d .
H3 H -0.1330 -0.3486 1.1033 0.042 Uiso 1 1 calc R
C4 C -0.1168(7) -0.5293(6) 1.0844(5) 0.0410(12) Uani 1 1 d .
H4 H -0.1481 -0.5637 1.1721 0.049 Uiso 1 1 calc R
C5 C -0.0798(5) -0.6078(5) 0.9967(5) 0.0252(9) Uani 1 1 d .
C6 C -0.0885(5) -0.7462(5) 1.0457(5) 0.0260(9) Uani 1 1 d .
C7 C -0.0330(6) -0.5540(5) 0.8667(5) 0.0340(11) Uani 1 1 d .
H7 H -0.0074 -0.6052 0.8067 0.041 Uiso 1 1 calc R
C8 C -0.0240(5) -0.4255(5) 0.8252(5) 0.0307(10) Uani 1 1 d .
H8 H 0.0075 -0.3907 0.7377 0.037 Uiso 1 1 calc R
C9 C 0.5611(11) 0.5016(12) 0.8001(11) 0.103(3) Uani 1 1 d .
H9A H 0.6007 0.5242 0.8905 0.154 Uiso 1 1 calc R
H9B H 0.6387 0.5303 0.7356 0.154 Uiso 1 1 calc R
H9C H 0.4952 0.3988 0.7928 0.154 Uiso 1 1 calc R
C10 C 0.5780(13) 0.7339(11) 0.7513(16) 0.149(6) Uani 1 1 d .
H10A H 0.5286 0.7868 0.7315 0.224 Uiso 1 1 calc R
H10B H 0.6412 0.7442 0.6770 0.224 Uiso 1 1 calc R
H10C H 0.6343 0.7716 0.8329 0.224 Uiso 1 1 calc R
C11 C 0.3498(10) 0.5056(11) 0.7700(9) 0.115(4) Uani 1 1 d .
H11 H 0.3045 0.5601 0.7547 0.138 Uiso 1 1 calc R

loop_
_atom_site_aniso_label
_atom_site_aniso_U_11
_atom_site_aniso_U_22
_atom_site_aniso_U_33
_atom_site_aniso_U_23
_atom_site_aniso_U_13
_atom_site_aniso_U_12
Sr1 0.01557(18) 0.01706(18) 0.01697(18) -0.00030(13) 0.00041(13) 0.00834(14)
O1 0.0422(18) 0.0182(14) 0.0216(16) -0.0005(13) 0.0079(13) 0.0169(13)
O2 0.0426(17) 0.0210(14) 0.0211(17) 0.0068(12) 0.0059(14) 0.0160(13)
O3 0.096(3) 0.0365(19) 0.027(2) 0.0087(15) 0.0149(18) 0.047(2)
O4 0.0319(15) 0.0256(15) 0.0256(18) -0.0034(11) 0.0011(12) 0.0202(13)
O5 0.044(2) 0.0273(19) 0.081(3) 0.0130(19) 0.009(2) 0.0076(18)
N1 0.060(4) 0.042(3) 0.055(3) 0.000(2) 0.013(3) -0.011(3)
C1 0.0220(19) 0.0176(19) 0.018(2) 0.0010(15) -0.0023(16) 0.0101(16)
C2 0.023(2) 0.019(2) 0.023(2) 0.0011(17) 0.0014(17) 0.0098(17)
C3 0.064(3) 0.029(2) 0.026(3) 0.0046(19) 0.013(2) 0.032(2)
C4 0.074(4) 0.035(3) 0.027(3) 0.009(2) 0.016(2) 0.036(3)
C5 0.031(2) 0.021(2) 0.026(2) 0.0015(17) 0.0011(17) 0.0149(17)
C6 0.035(2) 0.023(2) 0.024(2) 0.0003(18) 0.0012(19) 0.0178(18)
C7 0.053(3) 0.035(2) 0.025(3) -0.004(2) 0.006(2) 0.031(2)
C8 0.048(3) 0.028(2) 0.022(2) 0.0042(18) 0.011(2) 0.024(2)
C9 0.097(7) 0.118(8) 0.085(7) -0.008(6) 0.007(5) 0.048(6)
C10 0.111(8) 0.071(6) 0.154(12) -0.014(7) 0.044(8) -0.039(6)
C11 0.075(6) 0.090(7) 0.067(6) -0.003(5) 0.015(4) -0.044(5)

loop_
_atom_type_symbol
_atom_type_description
_atom_type_scat_dispersion_real
_atom_type_scat_dispersion_imag
_atom_type_scat_source
C C 0.0181 0.0091 'International Tables Vol C Tables 4.2.6.8 and 6.1.1.4'
H H 0.0000 0.0000 'International Tables Vol C Tables 4.2.6.8 and 6.1.1.4'
N N 0.0311 0.0180 'International Tables Vol C Tables 4.2.6.8 and 6.1.1.4'
O O 0.0492 0.0322 'International Tables Vol C Tables 4.2.6.8 and 6.1.1.4'
Sr Sr -0.3528 1.8200 'International Tables Vol C Tables 4.2.6.8 and 6.1.1.4'

loop_
_geom_angle_atom_site_label_1
_geom_angle_atom_site_label_2
_geom_angle_atom_site_label_3
_geom_angle
_geom_angle_site_symmetry_1
_geom_angle_site_symmetry_3
O5 Sr1 O4 90.66(12) . 1_565
O5 Sr1 O1 93.55(13) . 3_554
O4 Sr1 O1 87.78(9) 1_565 3_554
O5 Sr1 O3 84.60(14) . 3_654
O4 Sr1 O3 147.74(10) 1_565 3_654
O1 Sr1 O3 124.30(10) 3_554 3_654
O5 Sr1 O2 93.73(13) . 2
O4 Sr1 O2 69.37(9) 1_565 2
O1 Sr1 O2 156.07(9) 3_554 2
O3 Sr1 O2 79.10(11) 3_654 2
O5 Sr1 O1 163.64(13) . .
O4 Sr1 O1 77.42(9) 1_565 .
O1 Sr1 O1 97.09(3) 3_554 .
O3 Sr1 O1 99.45(12) 3_654 .
O2 Sr1 O1 71.72(9) 2 .
O5 Sr1 O2 147.99(13) . .
O4 Sr1 O2 116.09(9) 1_565 .
O1 Sr1 O2 71.61(9) 3_554 .
O3 Sr1 O2 81.26(12) 3_654 .
O2 Sr1 O2 111.41(8) 2 .
O1 Sr1 O2 48.16(9) . .
O5 Sr1 O4 85.65(12) . 3_654
O4 Sr1 O4 162.65(10) 1_565 3_654
O1 Sr1 O4 75.55(8) 3_554 3_654
O3 Sr1 O4 48.76(10) 3_654 3_654
O2 Sr1 O4 127.74(9) 2 3_654
O1 Sr1 O4 109.00(8) . 3_654
O2 Sr1 O4 63.50(9) . 3_654
O5 Sr1 C6 84.76(14) . 3_654
O4 Sr1 C6 170.93(10) 1_565 3_654
O1 Sr1 C6 100.29(10) 3_554 3_654
O3 Sr1 C6 24.02(12) 3_654 3_654
O2 Sr1 C6 103.05(11) 2 3_654
O1 Sr1 C6 105.40(10) . 3_654
O2 Sr1 C6 70.85(10) . 3_654
O4 Sr1 C6 24.75(10) 3_654 3_654
O5 Sr1 Sr1 108.91(11) . 3_554
O4 Sr1 Sr1 126.89(6) 1_565 3_554
O1 Sr1 Sr1 43.67(6) 3_554 3_554
O3 Sr1 Sr1 84.49(8) 3_654 3_554
O2 Sr1 Sr1 150.60(7) 2 3_554
O1 Sr1 Sr1 87.32(6) . 3_554
O2 Sr1 Sr1 41.34(6) . 3_554
O4 Sr1 Sr1 40.22(6) 3_654 3_554
C6 Sr1 Sr1 62.13(9) 3_654 3_554
O5 Sr1 Sr1 123.27(11) . 2
O4 Sr1 Sr1 45.41(7) 1_565 2
O1 Sr1 Sr1 113.72(7) 3_554 2
O3 Sr1 Sr1 113.25(9) 3_654 2
O2 Sr1 Sr1 44.48(6) 2 2
O1 Sr1 Sr1 40.64(6) . 2
O2 Sr1 Sr1 88.73(6) . 2
O4 Sr1 Sr1 147.15(6) 3_654 2
C6 Sr1 Sr1 132.33(9) 3_654 2
Sr1 Sr1 Sr1 125.467(10) 3_554 2
C1 O1 Sr1 168.4(3) . 2
C1 O1 Sr1 92.8(2) . .
Sr1 O1 Sr1 95.69(9) 2 .
C1 O2 Sr1 167.9(3) . 3_554
C1 O2 Sr1 91.6(2) . .
Sr1 O2 Sr1 94.17(9) 3_554 .
C6 O3 Sr1 99.4(3) . 2_545
C6 O4 Sr1 146.6(3) . 1_545
C6 O4 Sr1 89.1(2) . 2_545
Sr1 O4 Sr1 94.36(9) 1_545 2_545
C11 O5 Sr1 168.6(7) . .
C11 N1 C10 141.7(12) . .
C11 N1 C9 110.0(9) . .
C10 N1 C9 108.3(9) . .
O2 C1 O1 122.5(4) . .
O2 C1 C2 118.5(4) . .
O1 C1 C2 118.9(4) . .
C3 C2 C8 119.3(4) . .
C3 C2 C1 119.6(4) . .
C8 C2 C1 121.1(4) . .
C2 C3 C4 120.3(4) . .
C5 C4 C3 120.8(5) . .
C4 C5 C7 118.5(4) . .
C4 C5 C6 119.4(4) . .
C7 C5 C6 122.1(4) . .
O3 C6 O4 122.7(4) . .
O3 C6 C5 118.4(4) . .
O4 C6 C5 118.9(4) . .
O3 C6 Sr1 56.5(2) . 2_545
O4 C6 Sr1 66.1(2) . 2_545
C5 C6 Sr1 174.7(3) . 2_545
C8 C7 C5 120.8(4) . .
C7 C8 C2 120.2(4) . .
N1 C11 O5 145.8(14) . .

loop_
_geom_bond_atom_site_label_1
_geom_bond_atom_site_label_2
_geom_bond_distance
_geom_bond_site_symmetry_2
Sr1 O5 2.488(3) .
Sr1 O4 2.500(3) 1_565
Sr1 O1 2.527(3) 3_554
Sr1 O3 2.550(3) 3_654
Sr1 O2 2.557(3) 2
Sr1 O1 2.679(3) .
Sr1 O2 2.712(3) .
Sr1 O4 2.758(3) 3_654
Sr1 C6 3.015(4) 3_654
Sr1 Sr1 3.8607(3) 3_554
Sr1 Sr1 3.8607(3) 2
O1 C1 1.262(5) .
O1 Sr1 2.527(3) 2
O2 C1 1.248(6) .
O2 Sr1 2.557(3) 3_554
O3 C6 1.244(6) .
O3 Sr1 2.550(3) 2_545
O4 C6 1.262(5) .
O4 Sr1 2.500(3) 1_545
O4 Sr1 2.758(3) 2_545
O5 C11 1.176(10) .
N1 C11 1.175(10) .
N1 C10 1.394(11) .
N1 C9 1.598(14) .
C1 C2 1.512(6) .
C2 C3 1.376(6) .
C2 C8 1.389(6) .
C3 C4 1.386(7) .
C4 C5 1.385(6) .
C5 C7 1.386(7) .
C5 C6 1.505(6) .
C6 Sr1 3.015(4) 2_545
C7 C8 1.381(7) .
